data_2225593
loop_
_publ_author_name
'Trzybi\'nski, Damian'
'Krzymi\'nski, Karol'
'Sikorski, Artur'
'B\/la\.zejowski, Jerzy'

_publ_section_title
;
 10-Methyl-9-phenoxycarbonylacridinium trifluoromethanesulfonate
 monohydrate
;
_journal_coeditor_code NG2742
_journal_issue 4
_journal_name_full 'Acta Crystallographica Section E'
_journal_page_first o906
_journal_page_last o907
_journal_paper_doi 10.1107/S1600536810009979
_journal_volume 66
_journal_year 2010
_chemical_formula_iupac 'C21 H16 N O2 +, C F3 S O3 -, H2 O'
_chemical_formula_moiety 'C21 H16 N O2 +, C F3 O3 S -, H2 O'
_chemical_formula_sum 'C22 H18 F3 N O6 S'
_chemical_formula_weight 481.44
_chemical_name_systematic
;
10-Methyl-9-phenoxycarbonylacridinium trifluoromethanesulfonate monohydrate
;
_space_group_IT_number 14
_symmetry_cell_setting monoclinic
_symmetry_space_group_name_Hall '-P 2yn'
_symmetry_space_group_name_H-M 'P 1 21/n 1'
_atom_sites_solution_hydrogens geom
_atom_sites_solution_primary direct
_atom_sites_solution_secondary difmap
_cell_angle_alpha 90.00
_cell_angle_beta 98.172(3)
_cell_angle_gamma 90.00
_cell_formula_units_Z 4
_cell_length_a 11.3807(4)
_cell_length_b 9.5785(2)
_cell_length_c 19.7134(6)
_cell_measurement_reflns_used 15973
_cell_measurement_temperature 295(2)
_cell_measurement_theta_max 29.2735
_cell_measurement_theta_min 2.9752
_cell_volume 2127.14(11)
_computing_cell_refinement '<i>CrysAlis RED</i> (Oxford Diffraction, 2008)'
_computing_data_collection '<i>CrysAlis CCD</i> (Oxford Diffraction, 2008)'
_computing_data_reduction '<i>CrysAlis RED</i> (Oxford Diffraction, 2008)'
_computing_molecular_graphics '<i>ORTEP-3</i> (Farrugia, 1997)'
_computing_publication_material '<i>SHELXL97</i> (Sheldrick, 2008) and <i>PLATON</i> (Spek, 2009)'
_computing_structure_refinement '<i>SHELXL97</i> (Sheldrick, 2008)'
_computing_structure_solution '<i>SHELXS97</i> (Sheldrick, 2008)'
_diffrn_ambient_temperature 295(2)
_diffrn_detector_area_resol_mean 10.4002
_diffrn_measured_fraction_theta_full 0.998
_diffrn_measured_fraction_theta_max 0.998
_diffrn_measurement_device_type 'Oxford Diffraction Gemini R Ultra Ruby CCD'
_diffrn_measurement_method \w
_diffrn_radiation_monochromator graphite
_diffrn_radiation_source 'Enhanced (Mo) X-ray Source'
_diffrn_radiation_type MoK\a
_diffrn_radiation_wavelength 0.71073
_diffrn_reflns_av_R_equivalents 0.0595
_diffrn_reflns_av_sigmaI/netI 0.0276
_diffrn_reflns_limit_h_max 13
_diffrn_reflns_limit_h_min -13
_diffrn_reflns_limit_k_max 11
_diffrn_reflns_limit_k_min -11
_diffrn_reflns_limit_l_max 23
_diffrn_reflns_limit_l_min -23
_diffrn_reflns_number 46462
_diffrn_reflns_theta_full 25.10
_diffrn_reflns_theta_max 25.10
_diffrn_reflns_theta_min 2.98
_exptl_absorpt_coefficient_mu 0.219
_exptl_absorpt_correction_T_max 1.00000
_exptl_absorpt_correction_T_min 0.74096
_exptl_absorpt_correction_type multi-scan
_exptl_absorpt_process_details
;
(<i>CrysAlis RED</i>; Oxford Diffraction, 2008).
;
_exptl_crystal_colour yellow
_exptl_crystal_density_diffrn 1.503
_exptl_crystal_density_method 'not measured'
_exptl_crystal_description needle
_exptl_crystal_F_000 992
_exptl_crystal_size_max 0.78
_exptl_crystal_size_mid 0.16
_exptl_crystal_size_min 0.10
_refine_diff_density_max 0.586
_refine_diff_density_min -0.390
_refine_ls_extinction_method none
_refine_ls_goodness_of_fit_ref 1.033
_refine_ls_hydrogen_treatment mixed
_refine_ls_matrix_type full
_refine_ls_number_parameters 305
_refine_ls_number_reflns 3792
_refine_ls_number_restraints 3
_refine_ls_restrained_S_all 1.035
_refine_ls_R_factor_all 0.0897
_refine_ls_R_factor_gt 0.0640
_refine_ls_shift/su_max 0.000
_refine_ls_shift/su_mean 0.000
_refine_ls_structure_factor_coef Fsqd
_refine_ls_weighting_details 'calc w=1/[\s^2^(Fo^2^)+(0.1460P)^2^+0.0000P] where P=(Fo^2^+2Fc^2^)/3'
_refine_ls_weighting_scheme calc
_refine_ls_wR_factor_gt 0.1950
_refine_ls_wR_factor_ref 0.2112
_reflns_number_gt 2422
_reflns_number_total 3792
_reflns_threshold_expression I>2sigma(I)
_cod_data_source_file ng2742.cif
_cod_data_source_block I
_cod_original_sg_symbol_H-M 'P 21/n '
_cod_database_code 2225593
_cod_database_fobs_code 2225593

loop_
_symmetry_equiv_pos_as_xyz
'x, y, z'
'-x+1/2, y+1/2, -z+1/2'
'-x, -y, -z'
'x-1/2, -y-1/2, z-1/2'

loop_
_atom_site_type_symbol
_atom_site_label
_atom_site_fract_x
_atom_site_fract_y
_atom_site_fract_z
_atom_site_U_iso_or_equiv
_atom_site_adp_type
_atom_site_calc_flag
_atom_site_refinement_flags
_atom_site_occupancy
_atom_site_disorder_assembly
_atom_site_disorder_group
C C1 0.6362(3) 0.0857(3) 0.60005(15) 0.0534(7) Uani d . 1 . .
H H1 0.6328 0.1816 0.6067 0.064 Uiso calc R 1 . .
C C2 0.7417(3) 0.0248(3) 0.59672(17) 0.0647(8) Uani d . 1 . .
H H2 0.8103 0.0788 0.5999 0.078 Uiso calc R 1 . .
C C3 0.7481(3) -0.1205(4) 0.58836(19) 0.0703(9) Uani d . 1 . .
H H3 0.8218 -0.1620 0.5877 0.084 Uiso calc R 1 . .
C C4 0.6494(3) -0.2020(3) 0.58122(16) 0.0613(8) Uani d . 1 . .
H H4 0.6561 -0.2979 0.5753 0.074 Uiso calc R 1 . .
C C5 0.2201(3) -0.2410(3) 0.56540(18) 0.0700(10) Uani d . 1 . .
H H5 0.2234 -0.3363 0.5567 0.084 Uiso calc R 1 . .
C C6 0.1149(4) -0.1788(4) 0.5680(2) 0.0859(12) Uani d . 1 . .
H H6 0.0464 -0.2332 0.5615 0.103 Uiso calc R 1 . .
C C7 0.1041(3) -0.0366(4) 0.5799(2) 0.0822(11) Uani d . 1 . .
H H7 0.0296 0.0029 0.5805 0.099 Uiso calc R 1 . .
C C8 0.2025(3) 0.0440(3) 0.59056(17) 0.0637(9) Uani d . 1 . .
H H8 0.1954 0.1389 0.5991 0.076 Uiso calc R 1 . .
C C9 0.4195(3) 0.0648(2) 0.59775(13) 0.0450(7) Uani d . 1 . .
N N10 0.4351(2) -0.2193(2) 0.57446(11) 0.0476(6) Uani d . 1 . .
C C11 0.5304(3) 0.0064(3) 0.59353(12) 0.0439(7) Uani d . 1 . .
C C12 0.5374(3) -0.1418(3) 0.58269(13) 0.0468(7) Uani d . 1 . .
C C13 0.3168(3) -0.0151(3) 0.58886(14) 0.0493(7) Uani d . 1 . .
C C14 0.3255(3) -0.1614(3) 0.57599(14) 0.0506(7) Uani d . 1 . .
C C15 0.4143(2) 0.2199(3) 0.61254(14) 0.0454(7) Uani d . 1 . .
O O16 0.4005(2) 0.24024(17) 0.67778(10) 0.0597(6) Uani d . 1 . .
O O17 0.4242(2) 0.30844(19) 0.57195(10) 0.0647(6) Uani d . 1 . .
C C18 0.4040(3) 0.3808(3) 0.70187(14) 0.0523(8) Uani d . 1 . .
C C19 0.3003(3) 0.4502(3) 0.70065(17) 0.0635(9) Uani d . 1 . .
H H19 0.2286 0.4080 0.6836 0.076 Uiso calc R 1 . .
C C20 0.3034(4) 0.5869(4) 0.7257(2) 0.0763(11) Uani d . 1 . .
H H20 0.2335 0.6375 0.7252 0.092 Uiso calc R 1 . .
C C21 0.4108(4) 0.6459(4) 0.7509(2) 0.0797(11) Uani d . 1 . .
H H21 0.4134 0.7366 0.7679 0.096 Uiso calc R 1 . .
C C22 0.5133(4) 0.5729(4) 0.7514(2) 0.0815(11) Uani d . 1 . .
H H22 0.5855 0.6142 0.7683 0.098 Uiso calc R 1 . .
C C23 0.5108(3) 0.4375(3) 0.72675(17) 0.0669(9) Uani d . 1 . .
H H23 0.5805 0.3866 0.7272 0.080 Uiso calc R 1 . .
C C24 0.4419(3) -0.3729(3) 0.56256(17) 0.0637(9) Uani d . 1 . .
H H24A 0.3966 -0.4213 0.5928 0.095 Uiso calc R 1 . .
H H24B 0.5232 -0.4026 0.5714 0.095 Uiso calc R 1 . .
H H24C 0.4102 -0.3937 0.5159 0.095 Uiso calc R 1 . .
O O25 0.1330(4) 0.3806(6) 0.5581(2) 0.1480(15) Uani d D 1 . .
H H25A 0.136(7) 0.397(9) 0.5162(16) 0.222 Uiso d D 1 . .
H H25B 0.064(4) 0.350(10) 0.563(4) 0.222 Uiso d D 1 . .
S S26 0.15677(9) 0.55386(9) 0.38344(5) 0.0715(4) Uani d . 1 . .
O O27 0.1121(4) 0.4342(3) 0.41645(19) 0.1242(12) Uani d . 1 . .
O O28 0.0899(3) 0.6777(3) 0.38719(15) 0.0997(9) Uani d . 1 . .
O O29 0.2829(3) 0.5641(3) 0.39743(18) 0.1067(10) Uani d . 1 . .
C C30 0.1269(4) 0.5037(5) 0.2942(2) 0.0903(12) Uani d . 1 . .
F F31 0.1687(3) 0.6041(3) 0.25626(16) 0.1375(12) Uani d . 1 . .
F F32 0.0152(3) 0.4950(4) 0.27144(17) 0.1380(12) Uani d . 1 . .
F F33 0.1787(3) 0.3873(3) 0.28194(15) 0.1227(10) Uani d . 1 . .

loop_
_atom_site_aniso_label
_atom_site_aniso_U_11
_atom_site_aniso_U_22
_atom_site_aniso_U_33
_atom_site_aniso_U_12
_atom_site_aniso_U_13
_atom_site_aniso_U_23
C1 0.065(2) 0.0385(14) 0.0567(17) -0.0056(13) 0.0088(14) -0.0035(12)
C2 0.061(2) 0.0628(19) 0.071(2) -0.0063(16) 0.0092(16) -0.0077(15)
C3 0.067(2) 0.068(2) 0.076(2) 0.0102(18) 0.0113(17) -0.0048(17)
C4 0.078(2) 0.0434(16) 0.063(2) 0.0136(15) 0.0108(16) -0.0023(13)
C5 0.082(3) 0.0491(17) 0.078(2) -0.0199(17) 0.0084(18) -0.0067(15)
C6 0.063(3) 0.082(3) 0.111(3) -0.027(2) 0.008(2) -0.018(2)
C7 0.056(2) 0.086(3) 0.104(3) -0.0065(19) 0.011(2) -0.019(2)
C8 0.064(2) 0.0529(17) 0.074(2) -0.0019(15) 0.0097(17) -0.0084(14)
C9 0.0643(19) 0.0295(13) 0.0413(14) -0.0039(12) 0.0074(13) -0.0014(10)
N10 0.0708(17) 0.0262(10) 0.0461(13) -0.0039(10) 0.0091(11) -0.0018(8)
C11 0.0603(18) 0.0320(13) 0.0392(14) -0.0017(12) 0.0065(12) -0.0017(10)
C12 0.0670(19) 0.0334(13) 0.0398(14) 0.0012(13) 0.0072(13) 0.0018(10)
C13 0.0632(19) 0.0371(14) 0.0469(15) -0.0020(13) 0.0058(13) -0.0028(11)
C14 0.066(2) 0.0377(14) 0.0481(16) -0.0117(13) 0.0071(13) -0.0022(11)
C15 0.0543(18) 0.0311(13) 0.0505(17) -0.0011(11) 0.0071(13) -0.0024(12)
O16 0.0985(17) 0.0294(9) 0.0546(13) -0.0024(9) 0.0226(11) -0.0024(8)
O17 0.1108(19) 0.0318(10) 0.0544(12) -0.0024(10) 0.0214(12) 0.0035(9)
C18 0.082(2) 0.0329(14) 0.0457(15) -0.0025(14) 0.0201(15) -0.0031(11)
C19 0.072(2) 0.0525(18) 0.069(2) -0.0098(16) 0.0234(17) -0.0085(14)
C20 0.090(3) 0.0555(19) 0.091(3) 0.0138(18) 0.039(2) -0.0100(17)
C21 0.111(3) 0.0485(18) 0.083(3) -0.011(2) 0.026(2) -0.0207(17)
C22 0.099(3) 0.064(2) 0.080(3) -0.017(2) 0.010(2) -0.0235(18)
C23 0.077(2) 0.0539(18) 0.069(2) 0.0022(16) 0.0076(17) -0.0084(15)
C24 0.096(2) 0.0253(13) 0.072(2) -0.0041(14) 0.0191(17) -0.0056(12)
O25 0.121(3) 0.191(4) 0.130(3) 0.034(3) 0.009(2) 0.014(3)
S26 0.0867(8) 0.0584(5) 0.0688(6) -0.0088(4) 0.0084(5) -0.0088(4)
O27 0.174(3) 0.092(2) 0.118(3) -0.020(2) 0.058(2) 0.0251(17)
O28 0.133(3) 0.0679(16) 0.098(2) 0.0144(16) 0.0154(17) -0.0183(14)
O29 0.090(2) 0.100(2) 0.119(2) -0.0072(16) -0.0236(17) -0.0098(17)
C30 0.094(3) 0.081(3) 0.092(3) 0.014(2) 0.001(2) -0.019(2)
F31 0.192(3) 0.131(2) 0.0935(19) 0.021(2) 0.034(2) 0.0265(16)
F32 0.105(2) 0.155(3) 0.138(2) 0.0063(18) -0.0372(18) -0.058(2)
F33 0.161(3) 0.0951(18) 0.110(2) 0.0314(17) 0.0119(17) -0.0364(14)

loop_
_atom_type_symbol
_atom_type_description
_atom_type_scat_dispersion_real
_atom_type_scat_dispersion_imag
_atom_type_scat_source
C C 0.0033 0.0016 'International Tables Vol C Tables 4.2.6.8 and 6.1.1.4'
H H 0.0000 0.0000 'International Tables Vol C Tables 4.2.6.8 and 6.1.1.4'
O O 0.0106 0.0060 'International Tables Vol C Tables 4.2.6.8 and 6.1.1.4'
S S 0.1246 0.1234 'International Tables Vol C Tables 4.2.6.8 and 6.1.1.4'
F F 0.0171 0.0103 'International Tables Vol C Tables 4.2.6.8 and 6.1.1.4'
N N 0.0061 0.0033 'International Tables Vol C Tables 4.2.6.8 and 6.1.1.4'

loop_
_geom_angle_atom_site_label_1
_geom_angle_atom_site_label_2
_geom_angle_atom_site_label_3
_geom_angle_site_symmetry_1
_geom_angle_site_symmetry_3
_geom_angle
_geom_angle_publ_flag
C2 C1 C11 . . 121.2(3) ?
C2 C1 H1 . . 119.4 ?
C11 C1 H1 . . 119.4 ?
C1 C2 C3 . . 119.8(3) ?
C1 C2 H2 . . 120.1 ?
C3 C2 H2 . . 120.1 ?
C4 C3 C2 . . 121.8(3) ?
C4 C3 H3 . . 119.1 ?
C2 C3 H3 . . 119.1 ?
C3 C4 C12 . . 120.1(3) ?
C3 C4 H4 . . 120.0 ?
C12 C4 H4 . . 120.0 ?
C6 C5 C14 . . 119.8(3) ?
C6 C5 H5 . . 120.1 ?
C14 C5 H5 . . 120.1 ?
C5 C6 C7 . . 122.7(3) ?
C5 C6 H6 . . 118.6 ?
C7 C6 H6 . . 118.6 ?
C8 C7 C6 . . 119.7(4) ?
C8 C7 H7 . . 120.2 ?
C6 C7 H7 . . 120.2 ?
C7 C8 C13 . . 120.6(3) ?
C7 C8 H8 . . 119.7 ?
C13 C8 H8 . . 119.7 ?
C13 C9 C11 . . 121.7(2) ?
C13 C9 C15 . . 120.6(3) ?
C11 C9 C15 . . 117.7(2) ?
C14 N10 C12 . . 122.6(2) ?
C14 N10 C24 . . 118.1(2) ?
C12 N10 C24 . . 119.3(2) ?
C9 C11 C1 . . 123.1(2) ?
C9 C11 C12 . . 118.3(2) ?
C1 C11 C12 . . 118.6(3) ?
N10 C12 C4 . . 122.2(2) ?
N10 C12 C11 . . 119.2(3) ?
C4 C12 C11 . . 118.6(3) ?
C9 C13 C8 . . 122.3(2) ?
C9 C13 C14 . . 119.0(3) ?
C8 C13 C14 . . 118.7(3) ?
N10 C14 C5 . . 122.4(3) ?
N10 C14 C13 . . 119.2(2) ?
C5 C14 C13 . . 118.5(3) ?
O17 C15 O16 . . 125.8(2) ?
O17 C15 C9 . . 124.2(2) ?
O16 C15 C9 . . 110.0(2) ?
C15 O16 C18 . . 117.2(2) ?
C19 C18 C23 . . 123.0(3) ?
C19 C18 O16 . . 118.4(3) ?
C23 C18 O16 . . 118.6(3) ?
C18 C19 C20 . . 118.4(3) ?
C18 C19 H19 . . 120.8 ?
C20 C19 H19 . . 120.8 ?
C21 C20 C19 . . 119.3(3) ?
C21 C20 H20 . . 120.3 ?
C19 C20 H20 . . 120.3 ?
C22 C21 C20 . . 120.6(3) ?
C22 C21 H21 . . 119.7 ?
C20 C21 H21 . . 119.7 ?
C21 C22 C23 . . 120.3(4) ?
C21 C22 H22 . . 119.8 ?
C23 C22 H22 . . 119.8 ?
C18 C23 C22 . . 118.3(4) ?
C18 C23 H23 . . 120.8 ?
C22 C23 H23 . . 120.8 ?
N10 C24 H24A . . 109.5 ?
N10 C24 H24B . . 109.5 ?
H24A C24 H24B . . 109.5 ?
N10 C24 H24C . . 109.5 ?
H24A C24 H24C . . 109.5 ?
H24B C24 H24C . . 109.5 ?
H25A O25 H25B . . 110(3) ?
O28 S26 O29 . . 117.75(19) ?
O28 S26 O27 . . 114.5(2) ?
O29 S26 O27 . . 112.1(2) ?
O28 S26 C30 . . 104.19(19) ?
O29 S26 C30 . . 104.5(2) ?
O27 S26 C30 . . 101.4(2) ?
F32 C30 F33 . . 109.3(4) ?
F32 C30 F31 . . 105.2(4) ?
F33 C30 F31 . . 107.7(4) ?
F32 C30 S26 . . 113.3(3) ?
F33 C30 S26 . . 112.4(3) ?
F31 C30 S26 . . 108.6(3) ?

loop_
_geom_bond_atom_site_label_1
_geom_bond_atom_site_label_2
_geom_bond_site_symmetry_2
_geom_bond_distance
_geom_bond_publ_flag
C1 C2 . 1.345(4) ?
C1 C11 . 1.414(4) ?
C1 H1 . 0.9300 ?
C2 C3 . 1.405(5) ?
C2 H2 . 0.9300 ?
C3 C4 . 1.358(5) ?
C3 H3 . 0.9300 ?
C4 C12 . 1.404(4) ?
C4 H4 . 0.9300 ?
C5 C6 . 1.345(5) ?
C5 C14 . 1.412(4) ?
C5 H5 . 0.9300 ?
C6 C7 . 1.391(5) ?
C6 H6 . 0.9300 ?
C7 C8 . 1.351(5) ?
C7 H7 . 0.9300 ?
C8 C13 . 1.424(4) ?
C8 H8 . 0.9300 ?
C9 C13 . 1.387(4) ?
C9 C11 . 1.393(4) ?
C9 C15 . 1.517(3) ?
N10 C14 . 1.369(4) ?
N10 C12 . 1.371(4) ?
N10 C24 . 1.494(3) ?
C11 C12 . 1.439(4) ?
C13 C14 . 1.430(4) ?
C15 O17 . 1.182(3) ?
C15 O16 . 1.332(3) ?
O16 C18 . 1.426(3) ?
C18 C19 . 1.352(5) ?
C18 C23 . 1.357(5) ?
C19 C20 . 1.398(5) ?
C19 H19 . 0.9300 ?
C20 C21 . 1.374(6) ?
C20 H20 . 0.9300 ?
C21 C22 . 1.358(6) ?
C21 H21 . 0.9300 ?
C22 C23 . 1.384(5) ?
C22 H22 . 0.9300 ?
C23 H23 . 0.9300 ?
C24 H24A . 0.9600 ?
C24 H24B . 0.9600 ?
C24 H24C . 0.9600 ?
O25 H25A . 0.85(2) ?
O25 H25B . 0.85(2) ?
S26 O28 . 1.417(3) ?
S26 O29 . 1.426(3) ?
S26 O27 . 1.445(3) ?
S26 C30 . 1.809(5) ?
C30 F32 . 1.290(5) ?
C30 F33 . 1.299(5) ?
C30 F31 . 1.346(5) ?

loop_
_geom_hbond_atom_site_label_D
_geom_hbond_atom_site_label_H
_geom_hbond_atom_site_label_A
_geom_hbond_site_symmetry_D
_geom_hbond_site_symmetry_H
_geom_hbond_site_symmetry_A
_geom_hbond_distance_DH
_geom_hbond_distance_HA
_geom_hbond_distance_DA
_geom_hbond_angle_DHA
_geom_hbond_publ_flag
C2 H2 O28 1_555 1_555 3_666 0.93 2.59 3.424(4) 149 y
C8 H8 O25 1_555 1_555 1_555 0.93 2.52 3.360(6) 150 y
C19 H19 O25 1_555 1_555 1_555 0.93 2.57 3.232(5) 129 y
C24 H24<i>A</i> <i>Cg</i>4 1_555 1_555 1_545 0.96 2.69 3.484(4) 140 y
C24 H24<i>C</i> O29 1_555 1_555 1_545 0.96 2.60 3.544(5) 168 y
O25 H25<i>A</i> O27 1_555 1_555 1_555 0.85(4) 1.98(3) 2.816(5) 170(8) y
O25 H25<i>B</i> O28 1_555 1_555 3_566 0.86(4) 2.14(6) 2.948(6) 156(7) y

loop_
_geom_torsion_atom_site_label_1
_geom_torsion_atom_site_label_2
_geom_torsion_atom_site_label_3
_geom_torsion_atom_site_label_4
_geom_torsion_site_symmetry_1
_geom_torsion_site_symmetry_2
_geom_torsion_site_symmetry_3
_geom_torsion_site_symmetry_4
_geom_torsion
_geom_torsion_publ_flag
C11 C1 C2 C3 . . . . -1.6(5) ?
C1 C2 C3 C4 . . . . 2.2(5) ?
C2 C3 C4 C12 . . . . -0.6(5) ?
C14 C5 C6 C7 . . . . 0.9(6) ?
C5 C6 C7 C8 . . . . -1.1(7) ?
C6 C7 C8 C13 . . . . 0.8(6) ?
C13 C9 C11 C1 . . . . 177.8(3) ?
C15 C9 C11 C1 . . . . -2.2(4) ?
C13 C9 C11 C12 . . . . -2.8(4) ?
C15 C9 C11 C12 . . . . 177.2(2) ?
C2 C1 C11 C9 . . . . 178.9(3) ?
C2 C1 C11 C12 . . . . -0.4(4) ?
C14 N10 C12 C4 . . . . 179.8(3) ?
C24 N10 C12 C4 . . . . -0.8(4) ?
C14 N10 C12 C11 . . . . 0.1(4) ?
C24 N10 C12 C11 . . . . 179.5(2) ?
C3 C4 C12 N10 . . . . 178.8(3) ?
C3 C4 C12 C11 . . . . -1.5(4) ?
C9 C11 C12 N10 . . . . 2.3(3) ?
C1 C11 C12 N10 . . . . -178.3(2) ?
C9 C11 C12 C4 . . . . -177.4(2) ?
C1 C11 C12 C4 . . . . 2.0(4) ?
C11 C9 C13 C8 . . . . -177.7(3) ?
C15 C9 C13 C8 . . . . 2.3(4) ?
C11 C9 C13 C14 . . . . 0.9(4) ?
C15 C9 C13 C14 . . . . -179.1(2) ?
C7 C8 C13 C9 . . . . 178.3(3) ?
C7 C8 C13 C14 . . . . -0.3(5) ?
C12 N10 C14 C5 . . . . 178.0(3) ?
C24 N10 C14 C5 . . . . -1.3(4) ?
C12 N10 C14 C13 . . . . -2.1(4) ?
C24 N10 C14 C13 . . . . 178.6(2) ?
C6 C5 C14 N10 . . . . 179.5(3) ?
C6 C5 C14 C13 . . . . -0.4(5) ?
C9 C13 C14 N10 . . . . 1.6(4) ?
C8 C13 C14 N10 . . . . -179.8(3) ?
C9 C13 C14 C5 . . . . -178.5(3) ?
C8 C13 C14 C5 . . . . 0.1(4) ?
C13 C9 C15 O17 . . . . -104.9(4) ?
C11 C9 C15 O17 . . . . 75.1(4) ?
C13 C9 C15 O16 . . . . 76.8(3) ?
C11 C9 C15 O16 . . . . -103.2(3) ?
O17 C15 O16 C18 . . . . -3.4(4) ?
C9 C15 O16 C18 . . . . 174.8(2) ?
C15 O16 C18 C19 . . . . 94.4(3) ?
C15 O16 C18 C23 . . . . -87.5(3) ?
C23 C18 C19 C20 . . . . 0.5(5) ?
O16 C18 C19 C20 . . . . 178.6(3) ?
C18 C19 C20 C21 . . . . -0.4(5) ?
C19 C20 C21 C22 . . . . 0.4(6) ?
C20 C21 C22 C23 . . . . -0.4(6) ?
C19 C18 C23 C22 . . . . -0.6(5) ?
O16 C18 C23 C22 . . . . -178.7(3) ?
C21 C22 C23 C18 . . . . 0.5(6) ?
O28 S26 C30 F32 . . . . -53.1(4) ?
O29 S26 C30 F32 . . . . -177.2(3) ?
O27 S26 C30 F32 . . . . 66.1(4) ?
O28 S26 C30 F33 . . . . -177.6(3) ?
O29 S26 C30 F33 . . . . 58.2(4) ?
O27 S26 C30 F33 . . . . -58.5(4) ?
O28 S26 C30 F31 . . . . 63.3(4) ?
O29 S26 C30 F31 . . . . -60.8(3) ?
O27 S26 C30 F31 . . . . -177.5(3) ?

loop_
_cod_related_entry_id
_cod_related_entry_database
_cod_related_entry_code
1 ChemSpider 30656051
